data_2009710
loop_
_publ_author_name
'Youping, H.'
'Jianqiu, S.'
'Genbo, S.'

_publ_section_title
;
 3-(4-Chlorophenyl)-1-(3-thienyl)-2-propen-1-one
;
_journal_issue 5
_journal_name_full 'Acta Crystallographica Section C'
_journal_page_first 804
_journal_page_last 805
_journal_paper_doi 10.1107/S0108270193010947
_journal_volume 50
_journal_year 1994
_chemical_formula_sum 'C13 H9 Cl O S'
_chemical_formula_weight 248.73
_space_group_crystal_system monoclinic
_space_group_IT_number 4
_space_group_name_Hall 'P 2yb'
_space_group_name_H-M_alt 'P 1 21 1'
_atom_type_scat_source 'Cromer & Waber (1974)'
_cell_angle_alpha 90.0
_cell_angle_beta 95.94(2)
_cell_angle_gamma 90.0
_cell_formula_units_Z 2
_cell_length_a 5.9420(10)
_cell_length_b 4.868(2)
_cell_length_c 20.104(5)
_cell_measurement_reflns_used 20
_cell_measurement_temperature 296
_cell_measurement_theta_max 10
_cell_measurement_theta_min 5
_cell_volume 578.4(3)
_diffrn_measurement_device 'Rigaku AFC-5R'
_diffrn_measurement_method \w-2\q
_diffrn_radiation_type MoK\a
_diffrn_radiation_wavelength 0.71069
_diffrn_reflns_av_R_equivalents 0.021941
_diffrn_reflns_limit_h_max 8
_diffrn_reflns_limit_h_min 0
_diffrn_reflns_limit_k_max 6
_diffrn_reflns_limit_k_min -6
_diffrn_reflns_limit_l_max 26
_diffrn_reflns_limit_l_min -26
_diffrn_reflns_number 2782
_diffrn_reflns_theta_max 27
_diffrn_standards_decay_% 1
_diffrn_standards_number 3
_exptl_absorpt_coefficient_mu 0.475
_exptl_absorpt_correction_T_max 1.1164
_exptl_absorpt_correction_T_min 0.8068
_exptl_absorpt_correction_type empirical
_exptl_crystal_colour Colourless
_exptl_crystal_density_diffrn 1.43
_exptl_crystal_density_meas 1.43
_exptl_crystal_density_method 'flotation in ?'
_exptl_crystal_size_max 0.6
_exptl_crystal_size_mid 0.5
_exptl_crystal_size_min 0.5
_refine_diff_density_max 0.28
_refine_diff_density_min -0.30
_refine_ls_extinction_method none
_refine_ls_goodness_of_fit_obs 1.64
_refine_ls_hydrogen_treatment noref
_refine_ls_number_parameters 144
_refine_ls_number_reflns 2009
_refine_ls_R_factor_obs 0.051
_refine_ls_shift/esd_max 0.02
_refine_ls_structure_factor_coef F
_refine_ls_weighting_details 'w = 1/\s^2^(F)'
_refine_ls_weighting_scheme calc
_refine_ls_wR_factor_obs 0.065
_reflns_number_observed 2009
_reflns_number_total 2650
_reflns_observed_criterion I>3\s(I)
_cod_data_source_file hu1058.cif
_cod_data_source_block hu1058_structure_1_of_1
_cod_depositor_comments
;
The following automatic conversions were performed:

'_refine_ls_weighting_scheme' value 'w = 1/\s^2^(F)' was changed to
'calc'. New tag '_refine_ls_weighting_details' was created. The value
of the new tag was set to 'w = 1/\s^2^(F)'.

Automatic conversion script
Id: cif_fix_values 3143 2015-03-26 13:38:13Z robertas 
;
_cod_original_sg_symbol_H-M 'P 21'
_cod_database_code 2009710

loop_
_space_group_symop_id
_space_group_symop_operation_xyz
1 x,y,z
2 -x,y+1/2,-z

loop_
_atom_site_label
_atom_site_fract_x
_atom_site_fract_y
_atom_site_fract_z
Cl(1) .8790(2) .3472 .44555(6)
S(1) .4937(2) -1.2349(4) .06729(7)
O(1) -.0224(5) -.7809(9) .2046(2)
C(1) .7131(7) .1082(9) .3989(2)
C(2) .5112(7) .0220(10) .4221(2)
C(3) .3794(6) -.1640(10) .3836(2)
C(4) .4436(6) -.2723(8) .3246(2)
C(5) .6506(6) -.1810(10) .3039(2)
C(6) .7820(7) .0050(10) .3404(2)
C(7) .2951(7) -.4610(10) .2841(2)
C(8) .3449(7) -.6080(10) .2335(2)
C(9) .1788(7) -.7870(10) .1953(2)
C(10) .2546(7) -.9710(10) .1435(2)
C(11) .1089(7) -1.1510(10) .1055(2)
C(12) .2112(8) -1.3090(10) .0603(2)
C(13) .4716(7) -.9970(10) .1270(2)
H(1) .4636 .0926 .4654
H(2) .2326 -.2227 .3992
H(3) .7021 -.2542 .2618
H(4) .9292 .0650 .3253
H(5) .1363 -.4790 .2959
H(6) .5034 -.5994 .2208
H(7) -.0567 -1.1632 .1100
H(8) .1338 -1.4462 .0288
H(9) .6011 -.8851 .1469

loop_
_geom_angle_atom_site_label_1
_geom_angle_atom_site_label_2
_geom_angle_atom_site_label_3
_geom_angle
_geom_angle_publ_flag
C(13) S(1) C(12) 93.2(2) yes
C(6) C(1) C(2) 121.0(4) yes
C(6) C(1) Cl(1) 120.1(3) yes
C(2) C(1) Cl(1) 118.8(3) yes
C(3) C(2) C(1) 117.9(4) yes
C(2) C(3) C(4) 122.6(4) yes
C(3) C(4) C(5) 117.2(4) yes
C(3) C(4) C(7) 120.8(4) yes
C(5) C(4) C(7) 121.9(4) yes
C(6) C(5) C(4) 121.4(4) yes
C(5) C(6) C(1) 119.8(4) yes
C(8) C(7) C(4) 127.5(4) yes
C(7) C(8) C(9) 122.5(4) yes
O(1) C(9) C(8) 121.3(4) yes
O(1) C(9) C(10) 119.5(4) yes
C(8) C(9) C(10) 119.2(4) yes
C(13) C(10) C(11) 110.7(4) yes
C(13) C(10) C(9) 126.1(4) yes
C(11) C(10) C(9) 123.2(4) yes
C(12) C(11) C(10) 114.7(4) yes
C(11) C(12) S(1) 108.9(3) yes
C(10) C(13) S(1) 112.4(3) yes

loop_
_geom_bond_atom_site_label_1
_geom_bond_atom_site_label_2
_geom_bond_distance
_geom_bond_publ_flag
Cl(1) C(1) 1.736(4) yes
S(1) C(13) 1.682(5) yes
S(1) C(12) 1.708(5) yes
O(1) C(9) 1.229(5) yes
C(1) C(6) 1.381(6) yes
C(1) C(2) 1.396(6) yes
C(2) C(3) 1.380(6) yes
C(3) C(4) 1.387(6) yes
C(4) C(5) 1.411(5) yes
C(4) C(7) 1.463(6) yes
C(5) C(6) 1.358(6) yes
C(7) C(8) 1.302(6) yes
C(8) C(9) 1.469(6) yes
C(9) C(10) 1.479(6) yes
C(10) C(13) 1.370(6) yes
C(10) C(11) 1.402(6) yes
C(11) C(12) 1.377(7) yes
C(2) H(1) 1.002 no
C(3) H(2) 0.999 no
C(5) H(3) 0.996 no
C(6) H(4) 1.000 no
C(7) H(5) 1.001 no
C(8) H(6) 1.002 no
C(11) H(7) 1.000 no
C(12) H(8) 0.999 no
C(13) H(9) 0.994 no
